data_4003996
loop_
_publ_author_name
'Xu, Lei'
'Mu, Xin'
'Chen, Xiao-Gang'
'Zhang, Han-Yue'
'Xiong, Ren-Gen'

_publ_section_title
;
 Organic Enantiomeric Ferroelectrics with High Piezoelectric Performance:
 Imidazolium l- and d-Camphorsulfonate
;
_journal_name_full 'Chemistry of Materials'
_journal_paper_doi 10.1021/acs.chemmater.1c01663
_journal_year 2021
_chemical_formula_moiety 'C H3 O3 S, C3 H5 N2'
_chemical_formula_sum 'C4 H8 N2 O3 S'
_chemical_formula_weight 164.18
_space_group_crystal_system orthorhombic
_space_group_IT_number 61
_space_group_name_Hall '-P 2ac 2ab'
_space_group_name_H-M_alt 'P b c a'
_atom_sites_solution_hydrogens mixed
_atom_sites_solution_primary dual
_audit_creation_date 2021-04-19
_audit_creation_method
;
Olex2 1.3
(compiled 2020.11.12 svn.r5f609507 for OlexSys, GUI svn.r6272)
;
_cell_angle_alpha 90
_cell_angle_beta 90
_cell_angle_gamma 90
_cell_formula_units_Z 8
_cell_length_a 8.0054(4)
_cell_length_b 11.1571(8)
_cell_length_c 16.1757(8)
_cell_measurement_reflns_used 2369
_cell_measurement_temperature 293(2)
_cell_measurement_theta_max 30.0110
_cell_measurement_theta_min 2.5450
_cell_volume 1444.77(15)
_computing_cell_refinement 'CrysAlisPro 1.171.40.60a (Rigaku OD, 2019)'
_computing_data_collection 'CrysAlisPro 1.171.40.60a (Rigaku OD, 2019)'
_computing_data_reduction 'CrysAlisPro 1.171.40.60a (Rigaku OD, 2019)'
_computing_molecular_graphics 'Olex2 1.3 (Dolomanov et al., 2009)'
_computing_publication_material 'Olex2 1.3 (Dolomanov et al., 2009)'
_computing_structure_refinement 'SHELXL 2017/1 (Sheldrick, 2015)'
_computing_structure_solution 'SHELXT 2014/5 (Sheldrick, 2014)'
_diffrn_ambient_temperature 293(2)
_diffrn_detector 'Hybrid Pixel Array Detector'
_diffrn_detector_area_resol_mean 10.0000
_diffrn_measured_fraction_theta_full 0.999
_diffrn_measured_fraction_theta_max 0.961
_diffrn_measurement_details
;
List of Runs (angles in degrees, time in seconds):

  # Type    Start    End  Width  t~exp~   \w     \q     \k     \f   Frames
--------------------------------------------------------------------------
  1  \w     14.00 110.00   0.50    5.00    --   20.00  54.00 -60.00  192
  2  \w    -70.00 -29.00   0.50    5.00    --   20.00  54.00  30.00   82
  3  \w    -14.00  92.00   0.50    5.00    --   20.00  54.00  30.00  212
  4  \w    -74.00 -48.00   0.50    5.00    --   20.00  54.00   0.00   52
  5  \w      4.00  29.00   0.50    5.00    --   20.00  54.00   0.00   50
  6  \w     63.00  88.00   0.50    5.00    --   20.00  54.00   0.00   50
  7  \w    -72.00 -47.00   0.50    5.00    --   20.00  54.00 -60.00   50
;
_diffrn_measurement_device 'two-circle diffractometer'
_diffrn_measurement_device_type 'XtaLAB Mini II'
_diffrn_measurement_method '\w scans'
_diffrn_orient_matrix_type 'CrysAlisPro convention (1999,Acta A55,543-557)'
_diffrn_orient_matrix_UB_11 -0.0438828000
_diffrn_orient_matrix_UB_12 0.0220842000
_diffrn_orient_matrix_UB_13 -0.0349163000
_diffrn_orient_matrix_UB_21 -0.0753839000
_diffrn_orient_matrix_UB_22 -0.0010816000
_diffrn_orient_matrix_UB_23 0.0229112000
_diffrn_orient_matrix_UB_31 0.0149216000
_diffrn_orient_matrix_UB_32 0.0596625000
_diffrn_orient_matrix_UB_33 0.0134253000
_diffrn_radiation_monochromator graphite
_diffrn_radiation_probe x-ray
_diffrn_radiation_type 'Mo K\a'
_diffrn_radiation_wavelength 0.71073
_diffrn_reflns_av_R_equivalents 0.0327
_diffrn_reflns_av_unetI/netI 0.0310
_diffrn_reflns_Laue_measured_fraction_full 0.999
_diffrn_reflns_Laue_measured_fraction_max 0.961
_diffrn_reflns_limit_h_max 11
_diffrn_reflns_limit_h_min -9
_diffrn_reflns_limit_k_max 11
_diffrn_reflns_limit_k_min -15
_diffrn_reflns_limit_l_max 22
_diffrn_reflns_limit_l_min -15
_diffrn_reflns_number 7550
_diffrn_reflns_point_group_measured_fraction_full 0.999
_diffrn_reflns_point_group_measured_fraction_max 0.961
_diffrn_reflns_theta_full 25.242
_diffrn_reflns_theta_max 30.236
_diffrn_reflns_theta_min 2.518
_diffrn_source 'fine-focus sealed X-ray tube'
_diffrn_source_type 'Rigaku (Mo) X-ray Source'
_exptl_absorpt_coefficient_mu 0.399
_exptl_absorpt_correction_T_max 1.00000
_exptl_absorpt_correction_T_min 0.72094
_exptl_absorpt_correction_type multi-scan
_exptl_absorpt_process_details
;
CrysAlisPro 1.171.40.60a (Rigaku Oxford Diffraction, 2019)
Empirical absorption correction using spherical harmonics,
 implemented in SCALE3 ABSPACK scaling algorithm.
;
_exptl_crystal_colour colourless
_exptl_crystal_colour_primary colourless
_exptl_crystal_density_diffrn 1.510
_exptl_crystal_description block
_exptl_crystal_F_000 688
_exptl_crystal_size_max 0.2
_exptl_crystal_size_mid 0.2
_exptl_crystal_size_min 0.1
_refine_diff_density_max 0.293
_refine_diff_density_min -0.618
_refine_diff_density_rms 0.151
_refine_ls_extinction_method none
_refine_ls_goodness_of_fit_ref 1.021
_refine_ls_hydrogen_treatment mixed
_refine_ls_matrix_type full
_refine_ls_number_parameters 96
_refine_ls_number_reflns 2063
_refine_ls_number_restraints 0
_refine_ls_restrained_S_all 1.021
_refine_ls_R_factor_all 0.0560
_refine_ls_R_factor_gt 0.0426
_refine_ls_shift/su_max 0.001
_refine_ls_shift/su_mean 0.000
_refine_ls_structure_factor_coef Fsqd
_refine_ls_weighting_details 'w=1/[\s^2^(Fo^2^)+(0.0701P)^2^+0.3249P] where P=(Fo^2^+2Fc^2^)/3'
_refine_ls_weighting_scheme calc
_refine_ls_wR_factor_gt 0.1119
_refine_ls_wR_factor_ref 0.1229
_reflns_Friedel_coverage 0.000
_reflns_number_gt 1587
_reflns_number_total 2063
_reflns_threshold_expression 'I > 2\s(I)'
_cod_data_source_file cm1c01663_si_003.cif
_cod_data_source_block xl_210407_1_r
_cod_database_code 4003996
_shelx_shelxl_version_number 2017/1
_chemical_oxdiff_formula 'C H N O S'
_shelx_space_group_comment
;
The symmetry employed for this shelxl refinement is uniquely defined
by the following loop, which should always be used as a source of
symmetry information in preference to the above space-group names.
They are only intended as comments.
;
_shelx_estimated_absorpt_t_max 0.961
_shelx_estimated_absorpt_t_min 0.925
_reflns_odcompleteness_completeness 99.88
_reflns_odcompleteness_iscentric 1
_reflns_odcompleteness_theta 26.32
_olex2_refinement_description
;
1. Fixed Uiso
 At 1.2 times of:
  All C(H) groups, All N(H) groups
 At 1.5 times of:
  All C(H,H,H) groups
2.a Aromatic/amide H refined with riding coordinates:
 N2(H2), C1(H1A), C3(H3), C2(H2A)
2.b Idealised Me refined as rotating group:
 C4(H4A,H4B,H4C)
;
_olex2_submission_special_instructions 'No special instructions were received'
_oxdiff_exptl_absorpt_empirical_details
;
Empirical correction (ABSPACK) includes:
- Absorption correction using spherical harmonics
- Frame scaling
;
_oxdiff_exptl_absorpt_empirical_full_max 1.226
_oxdiff_exptl_absorpt_empirical_full_min 0.851

loop_
_space_group_symop_operation_xyz
'x, y, z'
'-x+1/2, -y, z+1/2'
'-x, y+1/2, -z+1/2'
'x+1/2, -y+1/2, -z'
'-x, -y, -z'
'x-1/2, y, -z-1/2'
'x, -y-1/2, z-1/2'
'-x-1/2, y-1/2, z'

loop_
_atom_site_label
_atom_site_type_symbol
_atom_site_fract_x
_atom_site_fract_y
_atom_site_fract_z
_atom_site_U_iso_or_equiv
_atom_site_adp_type
_atom_site_occupancy
_atom_site_site_symmetry_order
_atom_site_calc_flag
_atom_site_refinement_flags_posn
_atom_site_refinement_flags_adp
_atom_site_refinement_flags_occupancy
_atom_site_disorder_assembly
_atom_site_disorder_group
S1 S 0.26293(5) 0.04273(4) 0.63883(2) 0.03503(15) Uani 1 1 d . . . . .
O2 O 0.36908(16) 0.01643(12) 0.56770(7) 0.0462(3) Uani 1 1 d . . . . .
N2 N 0.2833(2) 0.23713(16) 0.81594(10) 0.0496(4) Uani 1 1 d . . . . .
H2 H 0.275173 0.215507 0.765061 0.059 Uiso 1 1 calc R U . . .
O3 O 0.32499(19) -0.00923(14) 0.71471(8) 0.0554(4) Uani 1 1 d . . . . .
O1 O 0.2304(2) 0.17025(15) 0.64791(9) 0.0596(4) Uani 1 1 d . . . . .
N1 N 0.3541(2) 0.33115(16) 0.92402(11) 0.0565(5) Uani 1 1 d . . . . .
C1 C 0.3760(2) 0.32457(19) 0.84425(13) 0.0525(5) Uani 1 1 d . . . . .
H1A H 0.445557 0.373529 0.812917 0.063 Uiso 1 1 calc R U . . .
C3 C 0.2020(3) 0.1864(2) 0.88082(17) 0.0629(6) Uani 1 1 d . . . . .
H3 H 0.129135 0.121632 0.878486 0.075 Uiso 1 1 calc R U . . .
C2 C 0.2460(3) 0.2466(3) 0.94824(15) 0.0657(6) Uani 1 1 d . . . . .
H2A H 0.208863 0.232748 1.001871 0.079 Uiso 1 1 calc R U . . .
C4 C 0.0705(3) -0.0274(2) 0.61946(13) 0.0619(6) Uani 1 1 d . . . . .
H4A H 0.020658 0.006847 0.570943 0.093 Uiso 1 1 calc R U . . .
H4B H -0.002334 -0.015808 0.665911 0.093 Uiso 1 1 calc R U . . .
H4C H 0.088115 -0.111627 0.610948 0.093 Uiso 1 1 calc R U . . .
H1 H 0.396(3) 0.381(2) 0.9513(16) 0.083(9) Uiso 1 1 d . . . . .

loop_
_atom_site_aniso_label
_atom_site_aniso_U_11
_atom_site_aniso_U_22
_atom_site_aniso_U_33
_atom_site_aniso_U_23
_atom_site_aniso_U_13
_atom_site_aniso_U_12
S1 0.0368(2) 0.0397(3) 0.0286(2) -0.00308(14) 0.00159(13) 0.00273(14)
O2 0.0474(7) 0.0530(7) 0.0380(6) 0.0009(5) 0.0142(5) 0.0064(5)
N2 0.0534(8) 0.0527(9) 0.0426(8) -0.0130(7) -0.0025(7) -0.0015(7)
O3 0.0600(8) 0.0720(9) 0.0341(6) 0.0018(6) -0.0075(6) 0.0136(7)
O1 0.0815(11) 0.0412(8) 0.0560(9) -0.0059(6) 0.0072(7) 0.0104(7)
N1 0.0702(11) 0.0447(9) 0.0544(10) -0.0119(8) -0.0244(9) 0.0061(8)
C1 0.0482(10) 0.0492(10) 0.0602(11) 0.0098(9) -0.0021(9) -0.0093(8)
C3 0.0492(10) 0.0469(11) 0.0925(16) 0.0049(11) 0.0080(11) -0.0106(9)
C2 0.0793(16) 0.0699(15) 0.0479(11) 0.0099(11) 0.0152(10) 0.0169(12)
C4 0.0448(10) 0.0931(17) 0.0478(10) -0.0128(10) 0.0026(9) -0.0128(10)

loop_
_atom_type_symbol
_atom_type_description
_atom_type_scat_dispersion_real
_atom_type_scat_dispersion_imag
_atom_type_scat_source
C C 0.0033 0.0016 'International Tables Vol C Tables 4.2.6.8 and 6.1.1.4'
H H 0.0000 0.0000 'International Tables Vol C Tables 4.2.6.8 and 6.1.1.4'
N N 0.0061 0.0033 'International Tables Vol C Tables 4.2.6.8 and 6.1.1.4'
O O 0.0106 0.0060 'International Tables Vol C Tables 4.2.6.8 and 6.1.1.4'
S S 0.1246 0.1234 'International Tables Vol C Tables 4.2.6.8 and 6.1.1.4'

loop_
_geom_angle_atom_site_label_1
_geom_angle_atom_site_label_2
_geom_angle_atom_site_label_3
_geom_angle
_geom_angle_site_symmetry_1
_geom_angle_site_symmetry_3
_geom_angle_publ_flag
O2 S1 C4 106.28(9) . . ?
O3 S1 O2 112.86(8) . . ?
O3 S1 O1 111.62(9) . . ?
O3 S1 C4 105.92(11) . . ?
O1 S1 O2 112.37(8) . . ?
O1 S1 C4 107.27(11) . . ?
C1 N2 H2 125.9 . . ?
C1 N2 C3 108.16(18) . . ?
C3 N2 H2 125.9 . . ?
C1 N1 C2 109.70(19) . . ?
C1 N1 H1 122(2) . . ?
C2 N1 H1 128(2) . . ?
N2 C1 H1A 125.9 . . ?
N1 C1 N2 108.15(18) . . ?
N1 C1 H1A 125.9 . . ?
N2 C3 H3 126.4 . . ?
C2 C3 N2 107.3(2) . . ?
C2 C3 H3 126.4 . . ?
N1 C2 H2A 126.7 . . ?
C3 C2 N1 106.7(2) . . ?
C3 C2 H2A 126.7 . . ?
S1 C4 H4A 109.5 . . ?
S1 C4 H4B 109.5 . . ?
S1 C4 H4C 109.5 . . ?
H4A C4 H4B 109.5 . . ?
H4A C4 H4C 109.5 . . ?
H4B C4 H4C 109.5 . . ?

loop_
_geom_bond_atom_site_label_1
_geom_bond_atom_site_label_2
_geom_bond_distance
_geom_bond_site_symmetry_2
_geom_bond_publ_flag
S1 O2 1.4602(11) . ?
S1 O3 1.4455(13) . ?
S1 O1 1.4538(17) . ?
S1 C4 1.756(2) . ?
N2 H2 0.8600 . ?
N2 C1 1.309(2) . ?
N2 C3 1.358(3) . ?
N1 C1 1.304(3) . ?
N1 C2 1.338(3) . ?
N1 H1 0.79(3) . ?
C1 H1A 0.9300 . ?
C3 H3 0.9300 . ?
C3 C2 1.328(4) . ?
C2 H2A 0.9300 . ?
C4 H4A 0.9600 . ?
C4 H4B 0.9600 . ?
C4 H4C 0.9600 . ?

loop_
_geom_hbond_atom_site_label_D
_geom_hbond_atom_site_label_H
_geom_hbond_atom_site_label_A
_geom_hbond_distance_DH
_geom_hbond_distance_HA
_geom_hbond_distance_DA
_geom_hbond_angle_DHA
_geom_hbond_site_symmetry_A
_geom_hbond_publ_flag
N2 H2 O1 0.86 1.99 2.850(2) 173.8 . yes
N1 H1 O2 0.79(3) 2.21(3) 2.882(2) 143(3) 7_566 yes

loop_
_geom_torsion_atom_site_label_1
_geom_torsion_atom_site_label_2
_geom_torsion_atom_site_label_3
_geom_torsion_atom_site_label_4
_geom_torsion
_geom_torsion_site_symmetry_1
_geom_torsion_site_symmetry_2
_geom_torsion_site_symmetry_3
_geom_torsion_site_symmetry_4
_geom_torsion_publ_flag
N2 C3 C2 N1 -0.9(3) . . . . ?
C1 N2 C3 C2 1.0(3) . . . . ?
C1 N1 C2 C3 0.4(3) . . . . ?
C3 N2 C1 N1 -0.8(2) . . . . ?
C2 N1 C1 N2 0.2(2) . . . . ?
